data_2241782
loop_
_publ_author_name
'Hemgesberg, Melanie N.'
'Bonck, Thorsten'
'Merz, Karl-Heinz'
'Sun, Yu'
'Schrenk, Dieter'

_publ_section_title
;
 Crystal structure of glycidamide: the mutagenic and genotoxic metabolite
 of acrylamide
;
_journal_issue 8
_journal_name_full 'Acta Crystallographica Section E'
_journal_page_first 1179
_journal_page_last 1182
_journal_paper_doi 10.1107/S2056989016010859
_journal_volume 72
_journal_year 2016
_chemical_formula_iupac 'C3 H5 N O2'
_chemical_formula_sum 'C3 H5 N O2'
_chemical_formula_weight 87.08
_chemical_name_common
;
Glycidamide
;
_chemical_name_systematic
;
Oxirane-2-carboxamide
;
_space_group_crystal_system monoclinic
_space_group_IT_number 14
_space_group_name_Hall '-P 2ybc'
_space_group_name_H-M_alt 'P 1 21/c 1'
_symmetry_space_group_name_Hall '-P 2ybc'
_symmetry_space_group_name_H-M 'P 1 21/c 1'
_atom_sites_solution_hydrogens difmap
_atom_sites_solution_primary direct
_atom_sites_solution_secondary difmap
_audit_creation_method SHELXL-2014/7
_cell_angle_alpha 90
_cell_angle_beta 107.651(5)
_cell_angle_gamma 90
_cell_formula_units_Z 8
_cell_length_a 15.5186(7)
_cell_length_b 5.1007(2)
_cell_length_c 10.9250(5)
_cell_measurement_reflns_used 2255
_cell_measurement_temperature 150(2)
_cell_measurement_theta_max 62.5620
_cell_measurement_theta_min 5.9760
_cell_volume 824.06(7)
_computing_cell_refinement
;
CrysAlis PRO (Rigaku Oxford Diffraction, 2015)
;
_computing_data_collection
;
CrysAlis PRO (Rigaku Oxford Diffraction, 2015)
;
_computing_data_reduction
;
CrysAlis PRO (Rigaku Oxford Diffraction, 2015)
;
_computing_molecular_graphics
;
Mercury (Macrae et al., 2008) and PLATON (Spek, 2009)
;
_computing_publication_material
;
SHELXL2014 (Sheldrick, 2015) and PLATON (Spek, 2009)
;
_computing_structure_refinement
;
SHELXL2014 (Sheldrick, 2015)
;
_computing_structure_solution
;
SIR2014 (Burla <i>et al.</i>,  2015)
;
_diffrn_ambient_temperature 150(2)
_diffrn_detector_area_resol_mean 16.1399
_diffrn_measured_fraction_theta_full 0.991
_diffrn_measured_fraction_theta_max 0.991
_diffrn_measurement_device_type 'Rigaku Xcalibur (Sapphire3, Gemini ultra)'
_diffrn_measurement_method '\w scans'
_diffrn_radiation_type 'Cu K\a'
_diffrn_radiation_wavelength 1.54184
_diffrn_reflns_av_R_equivalents 0.0217
_diffrn_reflns_limit_h_max 14
_diffrn_reflns_limit_h_min -17
_diffrn_reflns_limit_k_max 5
_diffrn_reflns_limit_k_min -5
_diffrn_reflns_limit_l_max 12
_diffrn_reflns_limit_l_min -8
_diffrn_reflns_number 4485
_diffrn_reflns_theta_full 62.755
_diffrn_reflns_theta_max 62.755
_diffrn_reflns_theta_min 5.985
_exptl_absorpt_coefficient_mu 1.023
_exptl_absorpt_correction_T_max 1.00000
_exptl_absorpt_correction_T_min 0.83732
_exptl_absorpt_correction_type multi-scan
_exptl_absorpt_process_details
;
(CrysAlis PRO; Rigaku Oxford Diffraction, 2015)
;
_exptl_crystal_colour colorless
_exptl_crystal_density_diffrn 1.404
_exptl_crystal_description 'transparent prism'
_exptl_crystal_F_000 368
_exptl_crystal_size_max 0.221
_exptl_crystal_size_mid 0.160
_exptl_crystal_size_min 0.159
_refine_diff_density_max 0.344
_refine_diff_density_min -0.171
_refine_ls_extinction_method none
_refine_ls_goodness_of_fit_ref 1.104
_refine_ls_hydrogen_treatment mixed
_refine_ls_matrix_type full
_refine_ls_number_parameters 121
_refine_ls_number_reflns 1310
_refine_ls_number_restraints 4
_refine_ls_restrained_S_all 1.104
_refine_ls_R_factor_all 0.0374
_refine_ls_R_factor_gt 0.0350
_refine_ls_shift/su_max 0.000
_refine_ls_shift/su_mean 0.000
_refine_ls_structure_factor_coef Fsqd
_refine_ls_weighting_details 'w=1/[\s^2^(Fo^2^)+(0.0458P)^2^+0.2380P] where P=(Fo^2^+2Fc^2^)/3'
_refine_ls_weighting_scheme calc
_refine_ls_wR_factor_gt 0.0909
_refine_ls_wR_factor_ref 0.0932
_reflns_number_gt 1207
_reflns_number_total 1310
_reflns_threshold_expression 'I > 2\s(I)'
_cod_data_source_file su5309sup1.cif
_cod_data_source_block I
_cod_database_code 2241782
_shelx_space_group_comment
;
The symmetry employed for this shelxl refinement is uniquely defined
by the following loop, which should always be used as a source of
symmetry information in preference to the above space-group names.
They are only intended as comments.
;
_shelx_estimated_absorpt_t_min 0.805
_shelx_estimated_absorpt_t_max 0.854

loop_
_space_group_symop_operation_xyz
'x, y, z'
'-x, y+1/2, -z+1/2'
'-x, -y, -z'
'x, -y-1/2, z-1/2'

loop_
_atom_site_type_symbol
_atom_site_label
_atom_site_fract_x
_atom_site_fract_y
_atom_site_fract_z
_atom_site_U_iso_or_equiv
_atom_site_adp_type
_atom_site_calc_flag
_atom_site_occupancy
C C1 0.34078(9) 0.3918(3) 0.43936(13) 0.0242(3) Uani d 1
C C2 0.41336(9) 0.3997(3) 0.56563(14) 0.0292(4) Uani d 1
H H2 0.4507 0.2371 0.5900 0.035 Uiso calc 1
C C3 0.40088(10) 0.5531(3) 0.67215(13) 0.0342(4) Uani d 1
H H3A 0.3427 0.6464 0.6580 0.041 Uiso calc 1
H H3B 0.4285 0.4861 0.7604 0.041 Uiso calc 1
N N1 0.31052(9) 0.6180(2) 0.38512(12) 0.0303(3) Uani d 1
H H1A 0.2683(11) 0.620(4) 0.3127(15) 0.036 Uiso d 1
H H1B 0.3322(11) 0.766(3) 0.4175(16) 0.036 Uiso d 1
O O1 0.31121(7) 0.17614(19) 0.39333(9) 0.0300(3) Uani d 1
O O2 0.46035(7) 0.6420(2) 0.60247(10) 0.0361(3) Uani d 1
C C11 0.16824(9) 0.1061(3) 0.56672(13) 0.0262(3) Uani d 1
C C12 0.11401(10) 0.1195(3) 0.42784(14) 0.0320(4) Uani d 1
H H12 0.1266 -0.0195 0.3709 0.038 Uiso calc 1
C C13 0.02176(11) 0.2199(3) 0.39198(15) 0.0392(4) Uani d 1
H H13A -0.0228 0.1437 0.3153 0.047 Uiso calc 1
H H13B -0.0030 0.2724 0.4618 0.047 Uiso calc 1
N N11 0.18834(8) 0.3303(2) 0.62832(12) 0.0294(3) Uani d 1
H H11A 0.2208(11) 0.332(4) 0.7085(14) 0.035 Uiso d 1
H H11B 0.1752(11) 0.480(3) 0.5899(16) 0.035 Uiso d 1
O O11 0.18951(7) -0.11167(18) 0.61662(9) 0.0323(3) Uani d 1
O O12 0.09383(8) 0.3738(2) 0.37277(11) 0.0441(3) Uani d 1

loop_
_atom_site_aniso_label
_atom_site_aniso_U_11
_atom_site_aniso_U_22
_atom_site_aniso_U_33
_atom_site_aniso_U_12
_atom_site_aniso_U_13
_atom_site_aniso_U_23
C1 0.0286(7) 0.0184(8) 0.0250(7) -0.0003(5) 0.0071(5) -0.0010(5)
C2 0.0280(7) 0.0245(8) 0.0313(7) -0.0010(6) 0.0032(6) -0.0015(6)
C3 0.0337(7) 0.0403(9) 0.0263(7) -0.0070(7) 0.0060(6) -0.0045(6)
N1 0.0408(7) 0.0163(7) 0.0266(6) -0.0025(5) -0.0004(5) -0.0008(5)
O1 0.0388(6) 0.0157(5) 0.0298(5) -0.0012(4) 0.0017(4) -0.0015(4)
O2 0.0330(6) 0.0383(6) 0.0358(6) -0.0118(4) 0.0084(4) -0.0103(5)
C11 0.0281(7) 0.0191(8) 0.0286(7) -0.0011(5) 0.0044(6) 0.0009(5)
C12 0.0384(8) 0.0253(8) 0.0279(7) -0.0024(6) 0.0035(6) -0.0002(5)
C13 0.0364(8) 0.0361(9) 0.0363(8) -0.0010(7) -0.0022(6) 0.0007(7)
N11 0.0377(7) 0.0162(6) 0.0265(6) -0.0004(5) -0.0022(5) 0.0021(5)
O11 0.0411(6) 0.0171(6) 0.0317(5) 0.0005(4) 0.0008(4) 0.0006(4)
O12 0.0484(7) 0.0370(7) 0.0364(6) -0.0047(5) -0.0027(5) 0.0135(5)

loop_
_atom_type_symbol
_atom_type_description
_atom_type_scat_dispersion_real
_atom_type_scat_dispersion_imag
_atom_type_scat_source
C C 0.0181 0.0091 'International Tables Vol C Tables 4.2.6.8 and 6.1.1.4'
H H 0.0000 0.0000 'International Tables Vol C Tables 4.2.6.8 and 6.1.1.4'
N N 0.0311 0.0180 'International Tables Vol C Tables 4.2.6.8 and 6.1.1.4'
O O 0.0492 0.0322 'International Tables Vol C Tables 4.2.6.8 and 6.1.1.4'

loop_
_geom_angle_atom_site_label_1
_geom_angle_atom_site_label_2
_geom_angle_atom_site_label_3
_geom_angle
O1 C1 N1 123.91(12)
O1 C1 C2 118.80(12)
N1 C1 C2 117.26(12)
O2 C2 C3 59.53(9)
O2 C2 C1 117.44(12)
C3 C2 C1 120.29(12)
O2 C2 H2 115.9
C3 C2 H2 115.9
C1 C2 H2 115.9
O2 C3 C2 59.07(9)
O2 C3 H3A 117.9
C2 C3 H3A 117.9
O2 C3 H3B 117.9
C2 C3 H3B 117.9
H3A C3 H3B 115.0
C1 N1 H1A 119.5(12)
C1 N1 H1B 122.9(12)
H1A N1 H1B 117.6(17)
C2 O2 C3 61.40(10)
O11 C11 N11 124.39(12)
O11 C11 C12 118.71(12)
N11 C11 C12 116.89(12)
O12 C12 C13 59.62(10)
O12 C12 C11 116.98(12)
C13 C12 C11 119.53(14)
O12 C12 H12 116.2
C13 C12 H12 116.2
C11 C12 H12 116.2
O12 C13 C12 59.02(10)
O12 C13 H13A 117.9
C12 C13 H13A 117.9
O12 C13 H13B 117.9
C12 C13 H13B 117.9
H13A C13 H13B 115.0
C11 N11 H11A 119.9(12)
C11 N11 H11B 122.2(12)
H11A N11 H11B 117.5(17)
C12 O12 C13 61.35(10)

loop_
_geom_bond_atom_site_label_1
_geom_bond_atom_site_label_2
_geom_bond_distance
_geom_bond_publ_flag
C1 O1 1.2383(17) n
C1 N1 1.3169(18) n
C1 C2 1.494(2) n
C2 O2 1.4294(17) n
C2 C3 1.463(2) n
C2 H2 1.0000 n
C3 O2 1.4362(19) n
C3 H3A 0.9900 n
C3 H3B 0.9900 n
N1 H1A 0.860(15) n
N1 H1B 0.856(15) n
C11 O11 1.2373(17) n
C11 N11 1.3154(19) n
C11 C12 1.497(2) n
C12 O12 1.4242(19) n
C12 C13 1.458(2) n
C12 H12 1.0000 n
C13 O12 1.433(2) n
C13 H13A 0.9900 n
C13 H13B 0.9900 n
N11 H11A 0.868(15) n
N11 H11B 0.864(15) n

loop_
_geom_hbond_atom_site_label_D
_geom_hbond_atom_site_label_H
_geom_hbond_atom_site_label_A
_geom_hbond_site_symmetry_A
_geom_hbond_distance_DH
_geom_hbond_distance_HA
_geom_hbond_distance_DA
_geom_hbond_angle_DHA
N1 H1B O2 . 0.858(16) 2.450(17) 2.7770(17) 103.4(12)
N11 H11B O12 . 0.865(16) 2.387(17) 2.7408(17) 104.9(12)
N1 H1A O11 4_565 0.861(16) 2.121(16) 2.9651(16) 166.7(17)
N1 H1B O1 1_565 0.858(16) 2.121(15) 2.8482(14) 142.2(15)
N11 H11A O1 4_566 0.868(15) 2.081(15) 2.9447(16) 173.4(17)
N11 H11B O11 1_565 0.865(16) 2.106(15) 2.8495(14) 143.7(15)
C3 H3A O11 1_565 0.99 2.59 3.5839(19) 179
C3 H3B O2 2_646 0.99 2.59 3.4470(18) 144
C13 H13A O12 2_545 0.99 2.44 3.3991(19) 163

_cod_database_fobs_code 2241782
